data_2222270
loop_
_publ_author_name
'Wu, Yu'
'Xie, Bin'
'Zou, Li-Ke'
'Wu, Wei-Ping'
'Lu, Lu'

_publ_section_title
;(Dimethylformamide-\k<i>O</i>){4,4',6,6'-tetrabromo-2,2'-[<i>o</i>-phenylenebis(nitrilomethylidyne)]diphenolato-\k^4^<i>O</i>,<i>N</i>,<i>N</i>',<i>O</i>'}copper(II)
 dimethylformamide solvate
;
_journal_coeditor_code CI2819
_journal_issue 7
_journal_name_full 'Acta Crystallographica Section E'
_journal_page_first m758
_journal_paper_doi 10.1107/S160053680902162X
_journal_volume 65
_journal_year 2009
_chemical_formula_iupac '[Cu (C20 H10 Br4 N2 O2) (C3 H7 N O)], C3 H7 N O'
_chemical_formula_moiety 'C23 H17 Br4 Cu N3 O3, C3 H7 N O'
_chemical_formula_sum 'C26 H24 Br4 Cu N4 O4'
_chemical_formula_weight 839.67
_chemical_name_systematic
;
(Dimethylformamide-\k<i>O</i>){4,4',6,6'-tetrabromo-2,2'-[<i>o</i>-
phenylenebis(nitrilomethylidyne)]diphenolato-
\k^4^<i>O</i>,<i>N</i>,<i>N</i>',<i>O</i>'}copper(II) dimethylformamide
solvate
;
_space_group_IT_number 2
_symmetry_cell_setting triclinic
_symmetry_space_group_name_Hall '-P 1'
_symmetry_space_group_name_H-M 'P -1'
_atom_sites_solution_hydrogens geom
_atom_sites_solution_primary direct
_atom_sites_solution_secondary difmap
_audit_creation_method SHELXL-97
_cell_angle_alpha 94.207(9)
_cell_angle_beta 100.310(6)
_cell_angle_gamma 104.117(5)
_cell_formula_units_Z 2
_cell_length_a 7.3742(10)
_cell_length_b 11.9542(19)
_cell_length_c 17.212(2)
_cell_measurement_reflns_used 4531
_cell_measurement_temperature 93(2)
_cell_measurement_theta_max 27.49
_cell_measurement_theta_min 3.08
_cell_volume 1436.8(3)
_computing_cell_refinement 'RAPID-AUTO (Rigaku, 2004)'
_computing_data_collection 'RAPID-AUTO (Rigaku, 2004)'
_computing_data_reduction 'RAPID-AUTO (Rigaku, 2004)'
_computing_molecular_graphics 'ORTEP-3 for Windows (Farrugia, 1997)'
_computing_publication_material 'SHELXL97 (Sheldrick, 2008)'
_computing_structure_refinement 'SHELXL97 (Sheldrick, 2008)'
_computing_structure_solution 'SHELXS97 (Sheldrick, 2008)'
_diffrn_ambient_temperature 93(2)
_diffrn_measured_fraction_theta_full 0.960
_diffrn_measured_fraction_theta_max 0.960
_diffrn_measurement_device_type 'Rigaku SPIDER'
_diffrn_measurement_method \w
_diffrn_radiation_monochromator graphite
_diffrn_radiation_source 'Rotating Anode'
_diffrn_radiation_type MoK\a
_diffrn_radiation_wavelength 0.71073
_diffrn_reflns_av_R_equivalents 0.0271
_diffrn_reflns_av_sigmaI/netI 0.0506
_diffrn_reflns_limit_h_max 9
_diffrn_reflns_limit_h_min -8
_diffrn_reflns_limit_k_max 15
_diffrn_reflns_limit_k_min -15
_diffrn_reflns_limit_l_max 22
_diffrn_reflns_limit_l_min -22
_diffrn_reflns_number 11906
_diffrn_reflns_theta_full 27.48
_diffrn_reflns_theta_max 27.48
_diffrn_reflns_theta_min 3.08
_diffrn_standards_decay_% 0
_diffrn_standards_interval_count 0
_diffrn_standards_number 0
_exptl_absorpt_coefficient_mu 6.362
_exptl_absorpt_correction_T_max 0.2992
_exptl_absorpt_correction_T_min 0.2992
_exptl_absorpt_correction_type multi-scan
_exptl_absorpt_process_details '(RAPID-AUTO; Rigaku, 2004)'
_exptl_crystal_colour 'dark green'
_exptl_crystal_density_diffrn 1.941
_exptl_crystal_density_method 'not measured'
_exptl_crystal_description Block
_exptl_crystal_F_000 818
_exptl_crystal_size_max 0.25
_exptl_crystal_size_mid 0.25
_exptl_crystal_size_min 0.25
_refine_diff_density_max 0.750
_refine_diff_density_min -0.518
_refine_ls_extinction_method none
_refine_ls_goodness_of_fit_ref 1.017
_refine_ls_hydrogen_treatment constr
_refine_ls_matrix_type full
_refine_ls_number_parameters 392
_refine_ls_number_reflns 6330
_refine_ls_number_restraints 8
_refine_ls_restrained_S_all 1.016
_refine_ls_R_factor_all 0.0452
_refine_ls_R_factor_gt 0.0350
_refine_ls_shift/su_max 0.002
_refine_ls_shift/su_mean 0.000
_refine_ls_structure_factor_coef Fsqd
_refine_ls_weighting_details 'calc w=1/[\s^2^(Fo^2^)+(0.0247P)^2^] where P=(Fo^2^+2Fc^2^)/3'
_refine_ls_weighting_scheme calc
_refine_ls_wR_factor_gt 0.0588
_refine_ls_wR_factor_ref 0.0629
_reflns_number_gt 5305
_reflns_number_total 6330
_reflns_threshold_expression I>2\s(I)
_cod_data_source_file ci2819.cif
_cod_data_source_block I
_cod_depositor_comments
;
The following automatic conversions were performed:
'_symmetry_cell_setting' value 'Triclinic' changed to 'triclinic'
according to '/home/saulius/struct/CIF-dictionaries/cif_core.dic'
dictionary named 'cif_core.dic' version 2.4.1 from 2010-06-29.

Automatic conversion script
Id: cif_fix_enum 1527 2010-12-29 10:47:43Z saulius 

The following automatic conversions were performed:

'_symmetry_cell_setting' value 'Triclinic' changed to 'triclinic'
according to /home/saulius/struct/CIF-dictionaries/cif_core.dic
dictionary named 'cif_core.dic' version 2.4.1 from 2010-06-29.

Automatic conversion script
Id: cif_fix_values 1715 2011-07-08 13:25:40Z adriana 
;
_cod_database_code 2222270
_cod_database_fobs_code 2222270

loop_
_symmetry_equiv_pos_as_xyz
'x, y, z'
'-x, -y, -z'

loop_
_atom_site_type_symbol
_atom_site_label
_atom_site_fract_x
_atom_site_fract_y
_atom_site_fract_z
_atom_site_U_iso_or_equiv
_atom_site_adp_type
_atom_site_calc_flag
_atom_site_refinement_flags
_atom_site_occupancy
_atom_site_disorder_assembly
_atom_site_disorder_group
Cu Cu1 0.39299(5) 0.60816(3) 0.67052(2) 0.01305(9) Uani d . 1 . .
Br Br1 0.12215(5) 0.88993(3) 0.535887(19) 0.01998(8) Uani d . 1 . .
Br Br2 -0.00681(5) 0.60574(3) 0.244696(18) 0.02312(9) Uani d . 1 . .
Br Br3 0.74637(5) 0.75127(3) 1.105720(18) 0.02390(9) Uani d . 1 . .
Br Br4 0.49378(5) 0.96915(3) 0.842406(19) 0.02212(9) Uani d . 1 . .
O O1 0.2620(3) 0.69347(17) 0.60103(11) 0.0141(5) Uani d . 1 . .
O O2 0.4409(3) 0.73265(18) 0.75456(11) 0.0152(5) Uani d . 1 . .
N N1 0.3449(3) 0.4761(2) 0.58884(14) 0.0124(5) Uani d . 1 . .
N N2 0.4835(4) 0.5038(2) 0.74155(14) 0.0142(6) Uani d . 1 . .
C C1 0.2062(4) 0.6699(3) 0.52455(17) 0.0129(6) Uani d . 1 . .
C C2 0.1319(4) 0.7497(3) 0.48000(17) 0.0137(6) Uani d . 1 . .
C C3 0.0698(4) 0.7320(3) 0.39909(17) 0.0150(7) Uani d . 1 . .
H H3 0.0224 0.7885 0.3718 0.018 Uiso calc R 1 . .
C C4 0.0777(4) 0.6295(3) 0.35772(17) 0.0161(7) Uani d . 1 . .
C C5 0.1450(4) 0.5472(3) 0.39550(17) 0.0157(7) Uani d . 1 . .
H H5 0.1484 0.4777 0.3660 0.019 Uiso calc R 1 . .
C C6 0.2099(4) 0.5664(3) 0.47917(17) 0.0125(6) Uani d . 1 . .
C C7 0.2743(4) 0.4742(3) 0.51432(18) 0.0142(6) Uani d . 1 . .
H H7 0.2642 0.4061 0.4799 0.017 Uiso calc R 1 . .
C C8 0.3973(4) 0.3788(3) 0.61884(18) 0.0134(6) Uani d . 1 . .
C C9 0.3827(4) 0.2740(3) 0.57325(19) 0.0172(7) Uani d . 1 . .
H H9 0.3361 0.2643 0.5174 0.021 Uiso calc R 1 . .
C C10 0.4360(4) 0.1849(3) 0.60964(19) 0.0191(7) Uani d . 1 . .
H H10 0.4272 0.1139 0.5788 0.023 Uiso calc R 1 . .
C C11 0.5026(5) 0.1987(3) 0.69131(19) 0.0217(7) Uani d . 1 . .
H H11 0.5367 0.1361 0.7159 0.026 Uiso calc R 1 . .
C C12 0.5201(4) 0.3013(3) 0.73727(19) 0.0184(7) Uani d . 1 . .
H H12 0.5667 0.3097 0.7931 0.022 Uiso calc R 1 . .
C C13 0.4690(4) 0.3924(3) 0.70124(18) 0.0139(6) Uani d . 1 . .
C C14 0.5440(4) 0.5275(3) 0.81769(17) 0.0149(7) Uani d . 1 . .
H H14 0.5803 0.4682 0.8457 0.018 Uiso calc R 1 . .
C C15 0.5606(4) 0.6358(3) 0.86300(17) 0.0147(7) Uani d . 1 . .
C C16 0.6296(4) 0.6425(3) 0.94604(17) 0.0168(7) Uani d . 1 . .
H H16 0.6600 0.5771 0.9680 0.020 Uiso calc R 1 . .
C C17 0.6526(4) 0.7431(3) 0.99485(17) 0.0172(7) Uani d . 1 . .
C C18 0.6111(4) 0.8407(3) 0.96363(18) 0.0174(7) Uani d . 1 . .
H H18 0.6280 0.9104 0.9976 0.021 Uiso calc R 1 . .
C C19 0.5458(4) 0.8344(3) 0.88351(18) 0.0156(7) Uani d . 1 . .
C C20 0.5124(4) 0.7327(3) 0.82895(17) 0.0142(7) Uani d . 1 . .
O O3 0.7162(3) 0.69177(19) 0.64181(13) 0.0218(5) Uani d . 1 . .
N N3 0.8292(4) 0.8852(2) 0.68559(16) 0.0251(7) Uani d . 1 . .
C C21 0.8417(5) 0.7771(3) 0.6803(2) 0.0272(8) Uani d . 1 . .
H H21 0.9556 0.7628 0.7081 0.033 Uiso calc R 1 . .
C C22 0.6627(5) 0.9150(3) 0.6398(2) 0.0278(8) Uani d . 1 . .
H H22A 0.5753 0.8447 0.6082 0.033 Uiso calc R 1 . .
H H22B 0.7052 0.9719 0.6043 0.033 Uiso calc R 1 . .
H H22C 0.5967 0.9483 0.6765 0.033 Uiso calc R 1 . .
C C23 0.9791(6) 0.9809(3) 0.7305(3) 0.0478(12) Uani d . 1 . .
H H23A 1.0806 0.9512 0.7597 0.057 Uiso calc R 1 . .
H H23B 0.9273 1.0233 0.7682 0.057 Uiso calc R 1 . .
H H23C 1.0315 1.0333 0.6941 0.057 Uiso calc R 1 . .
O O4 1.225(3) 0.6119(8) 1.0649(3) 0.0317(16) Uani d PD 0.741(4) A 1
C C24 1.1892(7) 0.7023(4) 1.0473(2) 0.0281(12) Uani d PD 0.741(4) A 1
H H24 1.2090 0.7632 1.0891 0.034 Uiso calc PR 0.741(4) A 1
N N4 1.1242(16) 0.7216(4) 0.9731(2) 0.0216(12) Uani d PD 0.741(4) A 1
C C25 1.0952(8) 0.8347(4) 0.9571(4) 0.0382(14) Uani d PD 0.741(4) A 1
H H25A 1.1095 0.8828 1.0075 0.046 Uiso calc PR 0.741(4) A 1
H H25B 0.9665 0.8243 0.9254 0.046 Uiso calc PR 0.741(4) A 1
H H25C 1.1900 0.8729 0.9276 0.046 Uiso calc PR 0.741(4) A 1
C C26 1.0890(7) 0.6327(4) 0.9057(3) 0.0340(13) Uani d PD 0.741(4) A 1
H H26A 1.1286 0.5649 0.9240 0.041 Uiso calc PR 0.741(4) A 1
H H26B 1.1622 0.6637 0.8663 0.041 Uiso calc PR 0.741(4) A 1
H H26C 0.9525 0.6095 0.8815 0.041 Uiso calc PR 0.741(4) A 1
O O4' 1.229(8) 0.603(3) 1.0485(10) 0.0317(16) Uani d PD 0.26 A 2
C C24' 1.1591(17) 0.6115(9) 0.9800(7) 0.018(3) Uani d PD 0.259(4) A 2
H H24' 1.1272 0.5434 0.9429 0.022 Uiso calc PR 0.259(4) A 2
N N4' 1.123(5) 0.7071(13) 0.9520(7) 0.0216(12) Uani d PD 0.26 A 2
C C25' 1.0462(17) 0.7099(12) 0.8680(6) 0.022(3) Uani d PD 0.259(4) A 2
H H25D 1.1422 0.7618 0.8453 0.026 Uiso calc PR 0.259(4) A 2
H H25E 0.9312 0.7383 0.8630 0.026 Uiso calc PR 0.259(4) A 2
H H25F 1.0138 0.6314 0.8395 0.026 Uiso calc PR 0.259(4) A 2
C C26' 1.1704(18) 0.8156(10) 1.0052(7) 0.019(3) Uani d PD 0.259(4) A 2
H H26D 1.0541 0.8407 1.0070 0.023 Uiso calc PR 0.259(4) A 2
H H26E 1.2613 0.8756 0.9854 0.023 Uiso calc PR 0.259(4) A 2
H H26F 1.2280 0.8034 1.0587 0.023 Uiso calc PR 0.259(4) A 2

loop_
_atom_site_aniso_label
_atom_site_aniso_U_11
_atom_site_aniso_U_22
_atom_site_aniso_U_33
_atom_site_aniso_U_12
_atom_site_aniso_U_13
_atom_site_aniso_U_23
Cu1 0.0175(2) 0.01176(19) 0.01046(18) 0.00541(16) 0.00143(15) 0.00295(15)
Br1 0.02559(19) 0.01350(16) 0.02113(17) 0.00819(14) 0.00104(14) 0.00254(13)
Br2 0.02115(18) 0.0359(2) 0.01140(16) 0.00857(15) -0.00079(13) 0.00359(14)
Br3 0.02659(19) 0.0333(2) 0.01011(16) 0.00644(15) 0.00017(14) 0.00550(14)
Br4 0.0337(2) 0.01807(17) 0.01618(16) 0.01086(15) 0.00296(14) 0.00318(13)
O1 0.0191(12) 0.0135(11) 0.0094(10) 0.0063(9) -0.0006(9) 0.0018(9)
O2 0.0226(12) 0.0148(11) 0.0090(10) 0.0081(10) 0.0009(9) 0.0018(9)
N1 0.0110(13) 0.0112(13) 0.0143(13) 0.0025(10) 0.0010(11) 0.0016(11)
N2 0.0157(14) 0.0127(13) 0.0164(13) 0.0049(11) 0.0060(11) 0.0050(11)
C1 0.0115(15) 0.0142(16) 0.0120(15) 0.0013(12) 0.0015(12) 0.0045(13)
C2 0.0134(16) 0.0121(15) 0.0160(16) 0.0029(12) 0.0038(13) 0.0035(13)
C3 0.0103(15) 0.0182(17) 0.0167(16) 0.0031(13) 0.0013(13) 0.0080(13)
C4 0.0119(16) 0.0222(18) 0.0114(15) 0.0017(13) -0.0014(13) 0.0032(14)
C5 0.0166(17) 0.0175(17) 0.0127(15) 0.0043(13) 0.0039(13) -0.0017(13)
C6 0.0146(16) 0.0131(16) 0.0118(15) 0.0057(13) 0.0043(13) 0.0027(13)
C7 0.0143(16) 0.0127(16) 0.0160(16) 0.0014(13) 0.0070(13) 0.0017(13)
C8 0.0093(15) 0.0114(15) 0.0209(16) 0.0021(12) 0.0058(13) 0.0060(13)
C9 0.0149(16) 0.0156(16) 0.0202(17) 0.0039(13) 0.0013(14) 0.0027(14)
C10 0.0188(17) 0.0125(16) 0.0267(18) 0.0047(14) 0.0064(15) 0.0015(14)
C11 0.0241(19) 0.0177(17) 0.0294(19) 0.0095(14) 0.0117(15) 0.0127(15)
C12 0.0197(17) 0.0226(18) 0.0181(17) 0.0098(14) 0.0088(14) 0.0086(14)
C13 0.0145(16) 0.0113(15) 0.0179(16) 0.0041(12) 0.0064(13) 0.0031(13)
C14 0.0146(16) 0.0183(17) 0.0144(15) 0.0055(13) 0.0049(13) 0.0094(13)
C15 0.0122(16) 0.0202(17) 0.0120(15) 0.0049(13) 0.0017(13) 0.0029(13)
C16 0.0147(16) 0.0237(18) 0.0150(16) 0.0085(14) 0.0028(13) 0.0101(14)
C17 0.0158(17) 0.0257(18) 0.0085(15) 0.0039(14) 0.0001(13) 0.0027(14)
C18 0.0152(17) 0.0217(18) 0.0151(16) 0.0047(14) 0.0036(13) 0.0003(14)
C19 0.0168(17) 0.0161(16) 0.0159(16) 0.0066(13) 0.0042(13) 0.0049(13)
C20 0.0113(16) 0.0193(17) 0.0127(15) 0.0041(13) 0.0034(12) 0.0037(13)
O3 0.0247(13) 0.0146(12) 0.0243(13) 0.0014(10) 0.0073(11) -0.0015(10)
N3 0.0296(17) 0.0163(15) 0.0258(16) 0.0010(13) 0.0043(13) -0.0002(13)
C21 0.030(2) 0.029(2) 0.0271(19) 0.0131(17) 0.0084(17) 0.0096(17)
C22 0.036(2) 0.0224(19) 0.0259(19) 0.0092(17) 0.0055(17) 0.0013(16)
C23 0.047(3) 0.023(2) 0.057(3) -0.0038(19) -0.012(2) -0.001(2)
O4 0.0336(19) 0.031(2) 0.029(3) 0.0112(18) -0.003(4) 0.011(2)
C24 0.021(3) 0.032(3) 0.027(3) 0.004(2) -0.002(2) 0.006(2)
N4 0.0193(16) 0.021(2) 0.024(3) 0.005(2) 0.001(4) 0.007(2)
C25 0.030(3) 0.035(3) 0.056(4) 0.012(3) 0.014(3) 0.023(3)
C26 0.024(3) 0.049(4) 0.032(3) 0.010(3) 0.008(2) 0.012(3)
O4' 0.0336(19) 0.031(2) 0.029(3) 0.0112(18) -0.003(4) 0.011(2)
C24' 0.013(6) 0.013(6) 0.028(7) -0.004(5) 0.007(6) 0.011(6)
N4' 0.0193(16) 0.021(2) 0.024(3) 0.005(2) 0.001(4) 0.007(2)
C25' 0.014(7) 0.037(8) 0.014(6) 0.006(6) -0.003(5) 0.016(6)
C26' 0.013(7) 0.021(8) 0.024(7) 0.005(6) 0.004(6) -0.002(6)

loop_
_atom_type_symbol
_atom_type_description
_atom_type_scat_dispersion_real
_atom_type_scat_dispersion_imag
_atom_type_scat_source
C C 0.0033 0.0016 'International Tables Vol C Tables 4.2.6.8 and 6.1.1.4'
H H 0.0000 0.0000 'International Tables Vol C Tables 4.2.6.8 and 6.1.1.4'
N N 0.0061 0.0033 'International Tables Vol C Tables 4.2.6.8 and 6.1.1.4'
O O 0.0106 0.0060 'International Tables Vol C Tables 4.2.6.8 and 6.1.1.4'
Cu Cu 0.3201 1.2651 'International Tables Vol C Tables 4.2.6.8 and 6.1.1.4'
Br Br -0.2901 2.4595 'International Tables Vol C Tables 4.2.6.8 and 6.1.1.4'

loop_
_geom_angle_atom_site_label_1
_geom_angle_atom_site_label_2
_geom_angle_atom_site_label_3
_geom_angle_site_symmetry_1
_geom_angle_site_symmetry_3
_geom_angle
_geom_angle_publ_flag
O1 Cu1 O2 . . 89.11(8) ?
O1 Cu1 N1 . . 93.40(9) ?
O2 Cu1 N1 . . 177.19(10) ?
O1 Cu1 N2 . . 170.18(10) ?
O2 Cu1 N2 . . 93.64(9) ?
N1 Cu1 N2 . . 83.67(10) ?
O1 Cu1 O3 . . 96.00(9) ?
O2 Cu1 O3 . . 89.70(8) ?
N1 Cu1 O3 . . 91.29(9) ?
N2 Cu1 O3 . . 93.44(9) ?
C1 O1 Cu1 . . 126.73(19) ?
C20 O2 Cu1 . . 126.9(2) ?
C7 N1 C8 . . 121.5(3) ?
C7 N1 Cu1 . . 125.3(2) ?
C8 N1 Cu1 . . 113.22(19) ?
C14 N2 C13 . . 121.4(3) ?
C14 N2 Cu1 . . 125.7(2) ?
C13 N2 Cu1 . . 112.92(19) ?
O1 C1 C2 . . 119.9(3) ?
O1 C1 C6 . . 125.0(3) ?
C2 C1 C6 . . 115.1(3) ?
C3 C2 C1 . . 123.8(3) ?
C3 C2 Br1 . . 118.3(2) ?
C1 C2 Br1 . . 117.8(2) ?
C2 C3 C4 . . 118.6(3) ?
C2 C3 H3 . . 120.7 ?
C4 C3 H3 . . 120.7 ?
C5 C4 C3 . . 121.8(3) ?
C5 C4 Br2 . . 119.8(2) ?
C3 C4 Br2 . . 118.5(2) ?
C4 C5 C6 . . 119.3(3) ?
C4 C5 H5 . . 120.3 ?
C6 C5 H5 . . 120.3 ?
C5 C6 C1 . . 121.4(3) ?
C5 C6 C7 . . 115.7(3) ?
C1 C6 C7 . . 123.0(3) ?
N1 C7 C6 . . 125.4(3) ?
N1 C7 H7 . . 117.3 ?
C6 C7 H7 . . 117.3 ?
C9 C8 C13 . . 119.4(3) ?
C9 C8 N1 . . 125.2(3) ?
C13 C8 N1 . . 115.3(3) ?
C10 C9 C8 . . 119.8(3) ?
C10 C9 H9 . . 120.1 ?
C8 C9 H9 . . 120.1 ?
C9 C10 C11 . . 120.1(3) ?
C9 C10 H10 . . 119.9 ?
C11 C10 H10 . . 119.9 ?
C12 C11 C10 . . 121.2(3) ?
C12 C11 H11 . . 119.4 ?
C10 C11 H11 . . 119.4 ?
C11 C12 C13 . . 119.3(3) ?
C11 C12 H12 . . 120.3 ?
C13 C12 H12 . . 120.3 ?
C12 C13 C8 . . 120.1(3) ?
C12 C13 N2 . . 125.0(3) ?
C8 C13 N2 . . 114.8(3) ?
N2 C14 C15 . . 125.1(3) ?
N2 C14 H14 . . 117.4 ?
C15 C14 H14 . . 117.4 ?
C16 C15 C20 . . 120.8(3) ?
C16 C15 C14 . . 115.6(3) ?
C20 C15 C14 . . 123.6(3) ?
C17 C16 C15 . . 120.3(3) ?
C17 C16 H16 . . 119.9 ?
C15 C16 H16 . . 119.9 ?
C16 C17 C18 . . 120.7(3) ?
C16 C17 Br3 . . 119.8(2) ?
C18 C17 Br3 . . 119.4(2) ?
C19 C18 C17 . . 119.0(3) ?
C19 C18 H18 . . 120.5 ?
C17 C18 H18 . . 120.5 ?
C18 C19 C20 . . 124.0(3) ?
C18 C19 Br4 . . 118.1(2) ?
C20 C19 Br4 . . 117.9(2) ?
O2 C20 C19 . . 119.9(3) ?
O2 C20 C15 . . 124.9(3) ?
C19 C20 C15 . . 115.2(3) ?
C21 O3 Cu1 . . 126.8(2) ?
C21 N3 C23 . . 123.2(3) ?
C21 N3 C22 . . 120.3(3) ?
C23 N3 C22 . . 116.3(3) ?
O3 C21 N3 . . 125.4(3) ?
O3 C21 H21 . . 117.3 ?
N3 C21 H21 . . 117.3 ?
N3 C22 H22A . . 109.5 ?
N3 C22 H22B . . 109.5 ?
H22A C22 H22B . . 109.5 ?
N3 C22 H22C . . 109.5 ?
H22A C22 H22C . . 109.5 ?
H22B C22 H22C . . 109.5 ?
N3 C23 H23A . . 109.5 ?
N3 C23 H23B . . 109.5 ?
H23A C23 H23B . . 109.5 ?
N3 C23 H23C . . 109.5 ?
H23A C23 H23C . . 109.5 ?
H23B C23 H23C . . 109.5 ?
O4 C24 N4 . . 124.5(4) ?
O4 C24 H24 . . 117.8 ?
N4 C24 H24 . . 117.8 ?
C24 N4 C26 . . 121.2(4) ?
C24 N4 C25 . . 120.7(4) ?
C26 N4 C25 . . 118.0(4) ?
O4' C24' N4' . . 126.4(14) ?
O4' C24' H24' . . 116.8 ?
N4' C24' H24' . . 116.8 ?
C24' N4' C25' . . 122.5(11) ?
C24' N4' C26' . . 119.9(11) ?
C25' N4' C26' . . 117.5(10) ?
N4' C25' H25D . . 109.5 ?
N4' C25' H25E . . 109.5 ?
H25D C25' H25E . . 109.5 ?
N4' C25' H25F . . 109.5 ?
H25D C25' H25F . . 109.5 ?
H25E C25' H25F . . 109.5 ?
N4' C26' H26D . . 109.5 ?
N4' C26' H26E . . 109.5 ?
H26D C26' H26E . . 109.5 ?
N4' C26' H26F . . 109.5 ?
H26D C26' H26F . . 109.5 ?
H26E C26' H26F . . 109.5 ?

loop_
_geom_bond_atom_site_label_1
_geom_bond_atom_site_label_2
_geom_bond_site_symmetry_2
_geom_bond_distance
_geom_bond_publ_flag
Cu1 O1 . 1.910(2) y
Cu1 O2 . 1.9174(19) y
Cu1 N1 . 1.954(2) y
Cu1 N2 . 1.958(2) y
Cu1 O3 . 2.501(2) y
Br1 C2 . 1.894(3) ?
Br2 C4 . 1.911(3) ?
Br3 C17 . 1.897(3) ?
Br4 C19 . 1.901(3) ?
O1 C1 . 1.295(3) ?
O2 C20 . 1.294(3) ?
N1 C7 . 1.291(4) ?
N1 C8 . 1.416(4) ?
N2 C14 . 1.293(4) ?
N2 C13 . 1.426(4) ?
C1 C2 . 1.418(4) ?
C1 C6 . 1.423(4) ?
C2 C3 . 1.369(4) ?
C3 C4 . 1.390(4) ?
C3 H3 . 0.95 ?
C4 C5 . 1.361(4) ?
C5 C6 . 1.416(4) ?
C5 H5 . 0.95 ?
C6 C7 . 1.434(4) ?
C7 H7 . 0.95 ?
C8 C9 . 1.399(4) ?
C8 C13 . 1.405(4) ?
C9 C10 . 1.377(4) ?
C9 H9 . 0.95 ?
C10 C11 . 1.387(4) ?
C10 H10 . 0.95 ?
C11 C12 . 1.375(4) ?
C11 H11 . 0.95 ?
C12 C13 . 1.389(4) ?
C12 H12 . 0.95 ?
C14 C15 . 1.428(4) ?
C14 H14 . 0.95 ?
C15 C16 . 1.418(4) ?
C15 C20 . 1.427(4) ?
C16 C17 . 1.372(4) ?
C16 H16 . 0.95 ?
C17 C18 . 1.397(4) ?
C18 C19 . 1.367(4) ?
C18 H18 . 0.95 ?
C19 C20 . 1.423(4) ?
O3 C21 . 1.247(4) ?
N3 C21 . 1.316(4) ?
N3 C23 . 1.441(4) ?
N3 C22 . 1.471(4) ?
C21 H21 . 0.95 ?
C22 H22A . 0.98 ?
C22 H22B . 0.98 ?
C22 H22C . 0.98 ?
C23 H23A . 0.98 ?
C23 H23B . 0.98 ?
C23 H23C . 0.98 ?
O4 C24 . 1.218(3) ?
C24 N4 . 1.340(3) ?
C24 H24 . 0.95 ?
N4 C26 . 1.456(3) ?
N4 C25 . 1.457(3) ?
C25 H25A . 0.98 ?
C25 H25B . 0.98 ?
C25 H25C . 0.98 ?
C26 H26A . 0.98 ?
C26 H26B . 0.98 ?
C26 H26C . 0.98 ?
O4' C24' . 1.220(3) ?
C24' N4' . 1.340(3) ?
C24' H24' . 0.95 ?
N4' C25' . 1.460(3) ?
N4' C26' . 1.460(3) ?
C25' H25D . 0.98 ?
C25' H25E . 0.98 ?
C25' H25F . 0.98 ?
C26' H26D . 0.98 ?
C26' H26E . 0.98 ?
C26' H26F . 0.98 ?

loop_
_geom_hbond_atom_site_label_D
_geom_hbond_atom_site_label_H
_geom_hbond_atom_site_label_A
_geom_hbond_site_symmetry_A
_geom_hbond_distance_DH
_geom_hbond_distance_HA
_geom_hbond_distance_DA
_geom_hbond_angle_DHA
C5 H5 O3 2_666 0.95 2.47 3.319(4) 148
C7 H7 O3 2_666 0.95 2.37 3.243(4) 153
C14 H14 O4 2_767 0.95 2.33 3.226(14) 156
C22 H22A O1 . 0.98 2.54 3.378(4) 143

loop_
_geom_torsion_atom_site_label_1
_geom_torsion_atom_site_label_2
_geom_torsion_atom_site_label_3
_geom_torsion_atom_site_label_4
_geom_torsion_site_symmetry_1
_geom_torsion_site_symmetry_2
_geom_torsion_site_symmetry_3
_geom_torsion_site_symmetry_4
_geom_torsion
_geom_torsion_publ_flag
O2 Cu1 O1 C1 . . . . 169.2(2) ?
N1 Cu1 O1 C1 . . . . -12.0(2) ?
O3 Cu1 O1 C1 . . . . 79.6(2) ?
O1 Cu1 O2 C20 . . . . 171.6(2) ?
N2 Cu1 O2 C20 . . . . 1.1(3) ?
O3 Cu1 O2 C20 . . . . -92.4(2) ?
O1 Cu1 N1 C7 . . . . 9.3(3) ?
N2 Cu1 N1 C7 . . . . 179.9(3) ?
O3 Cu1 N1 C7 . . . . -86.8(3) ?
O1 Cu1 N1 C8 . . . . -171.3(2) ?
N2 Cu1 N1 C8 . . . . -0.7(2) ?
O3 Cu1 N1 C8 . . . . 92.6(2) ?
O2 Cu1 N2 C14 . . . . 1.5(3) ?
N1 Cu1 N2 C14 . . . . -177.6(3) ?
O3 Cu1 N2 C14 . . . . 91.5(3) ?
O2 Cu1 N2 C13 . . . . 178.8(2) ?
N1 Cu1 N2 C13 . . . . -0.3(2) ?
O3 Cu1 N2 C13 . . . . -91.2(2) ?
Cu1 O1 C1 C2 . . . . -172.1(2) ?
Cu1 O1 C1 C6 . . . . 8.9(4) ?
O1 C1 C2 C3 . . . . 179.9(3) ?
C6 C1 C2 C3 . . . . -1.0(5) ?
O1 C1 C2 Br1 . . . . 1.0(4) ?
C6 C1 C2 Br1 . . . . -179.9(2) ?
C1 C2 C3 C4 . . . . 0.7(5) ?
Br1 C2 C3 C4 . . . . 179.6(2) ?
C2 C3 C4 C5 . . . . 0.0(5) ?
C2 C3 C4 Br2 . . . . -179.4(2) ?
C3 C4 C5 C6 . . . . -0.3(5) ?
Br2 C4 C5 C6 . . . . 179.1(2) ?
C4 C5 C6 C1 . . . . 0.0(5) ?
C4 C5 C6 C7 . . . . 178.6(3) ?
O1 C1 C6 C5 . . . . 179.7(3) ?
C2 C1 C6 C5 . . . . 0.6(4) ?
O1 C1 C6 C7 . . . . 1.1(5) ?
C2 C1 C6 C7 . . . . -177.9(3) ?
C8 N1 C7 C6 . . . . 177.3(3) ?
Cu1 N1 C7 C6 . . . . -3.4(4) ?
C5 C6 C7 N1 . . . . 177.4(3) ?
C1 C6 C7 N1 . . . . -4.0(5) ?
C7 N1 C8 C9 . . . . 1.1(5) ?
Cu1 N1 C8 C9 . . . . -178.4(2) ?
C7 N1 C8 C13 . . . . -178.9(3) ?
Cu1 N1 C8 C13 . . . . 1.6(3) ?
C13 C8 C9 C10 . . . . 0.9(5) ?
N1 C8 C9 C10 . . . . -179.1(3) ?
C8 C9 C10 C11 . . . . 0.5(5) ?
C9 C10 C11 C12 . . . . -1.2(5) ?
C10 C11 C12 C13 . . . . 0.4(5) ?
C11 C12 C13 C8 . . . . 1.0(5) ?
C11 C12 C13 N2 . . . . -178.7(3) ?
C9 C8 C13 C12 . . . . -1.6(5) ?
N1 C8 C13 C12 . . . . 178.3(3) ?
C9 C8 C13 N2 . . . . 178.1(3) ?
N1 C8 C13 N2 . . . . -1.9(4) ?
C14 N2 C13 C12 . . . . -1.5(5) ?
Cu1 N2 C13 C12 . . . . -179.0(3) ?
C14 N2 C13 C8 . . . . 178.7(3) ?
Cu1 N2 C13 C8 . . . . 1.3(3) ?
C13 N2 C14 C15 . . . . -179.1(3) ?
Cu1 N2 C14 C15 . . . . -2.0(4) ?
N2 C14 C15 C16 . . . . 179.7(3) ?
N2 C14 C15 C20 . . . . -0.4(5) ?
C20 C15 C16 C17 . . . . -0.6(5) ?
C14 C15 C16 C17 . . . . 179.3(3) ?
C15 C16 C17 C18 . . . . -0.9(5) ?
C15 C16 C17 Br3 . . . . -179.6(2) ?
C16 C17 C18 C19 . . . . 0.4(5) ?
Br3 C17 C18 C19 . . . . 179.2(2) ?
C17 C18 C19 C20 . . . . 1.5(5) ?
C17 C18 C19 Br4 . . . . -179.2(2) ?
Cu1 O2 C20 C19 . . . . 177.6(2) ?
Cu1 O2 C20 C15 . . . . -3.4(4) ?
C18 C19 C20 O2 . . . . 176.3(3) ?
Br4 C19 C20 O2 . . . . -3.0(4) ?
C18 C19 C20 C15 . . . . -2.8(5) ?
Br4 C19 C20 C15 . . . . 177.9(2) ?
C16 C15 C20 O2 . . . . -176.8(3) ?
C14 C15 C20 O2 . . . . 3.3(5) ?
C16 C15 C20 C19 . . . . 2.3(4) ?
C14 C15 C20 C19 . . . . -177.6(3) ?
O1 Cu1 O3 C21 . . . . 94.1(3) ?
O2 Cu1 O3 C21 . . . . 5.0(3) ?
N1 Cu1 O3 C21 . . . . -172.4(3) ?
N2 Cu1 O3 C21 . . . . -88.6(3) ?
Cu1 O3 C21 N3 . . . . -66.7(4) ?
C23 N3 C21 O3 . . . . -179.6(4) ?
C22 N3 C21 O3 . . . . -4.2(5) ?
O4 C24 N4 C26 . . . . 0.4(17) ?
O4 C24 N4 C25 . . . . -176.8(12) ?
O4' C24' N4' C25' . . . . 177(4) ?
O4' C24' N4' C26' . . . . 1(6) ?
